data_2240600
loop_
_publ_author_name
'Raja, R.'
'Suresh, M.'
'Raghunathan, R.'
'SubbiahPandi, A.'

_publ_section_title
;
 Crystal structures of methyl
 3-(4-isopropylphenyl)-1-methyl-1,2,3,3a,4,9b-hexahydrothiochromeno[4,3-<i>b</i>]pyrrole-3a-carboxylate,
 methyl
 1-methyl-3-(<i>o</i>-tolyl)-1,2,3,3a,4,9b-hexahydrothiochromeno[4,3-<i>b</i>]pyrrole-3a-carboxylate
 and methyl
 1-methyl-3-(<i>o</i>-tolyl)-3,3a,4,9b-tetrahydro-1<i>H</i>-thiochromeno[4,3-<i>c</i>]isoxazole-3a-carboxylate
;
_journal_coeditor_code SU5106
_journal_issue 6
_journal_name_full 'Acta Crystallographica Section E'
_journal_page_first 574
_journal_page_last 577
_journal_paper_doi 10.1107/S2056989015008063
_journal_volume 71
_journal_year 2015
_chemical_formula_iupac 'C23 H27 N O2 S'
_chemical_formula_moiety 'C23 H27 N O2 S'
_chemical_formula_sum 'C23 H27 N O2 S'
_chemical_formula_weight 381.52
_chemical_name_systematic
'Methyl 3-(4-isopropylphenyl)-1-methyl-1,2,3,3a,4,9b-hexahydrothiochromeno[4,3-<i>b</i>]pyrrole-3a-carboxylate'
_space_group_IT_number 14
_symmetry_cell_setting monoclinic
_symmetry_space_group_name_Hall '-P 2yn'
_symmetry_space_group_name_H-M 'P 1 21/n 1'
_atom_sites_solution_hydrogens geom
_atom_sites_solution_primary direct
_atom_sites_solution_secondary difmap
_audit_creation_method SHELXL97
_cell_angle_alpha 90.00
_cell_angle_beta 98.4850(10)
_cell_angle_gamma 90.00
_cell_formula_units_Z 4
_cell_length_a 10.7330(3)
_cell_length_b 7.7568(2)
_cell_length_c 24.9436(7)
_cell_measurement_reflns_used 3170
_cell_measurement_temperature 293(2)
_cell_measurement_theta_max 25.00
_cell_measurement_theta_min 1.65
_cell_volume 2053.92(10)
_computing_cell_refinement
;
<i>SAINT</i> (Bruker, 2008)
;
_computing_data_collection
;
<i>APEX2</i> (Bruker, 2008)
;
_computing_data_reduction
;
<i>SAINT</i> (Bruker, 2008)
;
_computing_molecular_graphics
;
<i>ORTEP-3</i> for Windows (Farrugia, 2012) and Mercury (Macrae <i>et
al.</i>,  2008)
;
_computing_publication_material
;
<i>SHELXL97</i> (Sheldrick, 2008) and <i>PLATON</i> (Spek, 2009)
;
_computing_structure_refinement
;
SHELXL97 (Sheldrick, 2008)
;
_computing_structure_solution
;
SHELXS97 (Sheldrick, 2008)
;
_diffrn_ambient_temperature 293(2)
_diffrn_measured_fraction_theta_full 1.000
_diffrn_measured_fraction_theta_max 1.000
_diffrn_measurement_device_type 'Bruker SMART APEXII CCD'
_diffrn_measurement_method '\w and \f scans'
_diffrn_radiation_monochromator graphite
_diffrn_radiation_source 'fine-focus sealed tube'
_diffrn_radiation_type MoK\a
_diffrn_radiation_wavelength 0.71073
_diffrn_reflns_av_R_equivalents 0.0188
_diffrn_reflns_av_sigmaI/netI 0.0154
_diffrn_reflns_limit_h_max 12
_diffrn_reflns_limit_h_min -12
_diffrn_reflns_limit_k_max 9
_diffrn_reflns_limit_k_min -9
_diffrn_reflns_limit_l_max 29
_diffrn_reflns_limit_l_min -24
_diffrn_reflns_number 16824
_diffrn_reflns_theta_full 25.00
_diffrn_reflns_theta_max 25.00
_diffrn_reflns_theta_min 1.65
_exptl_absorpt_coefficient_mu 0.175
_exptl_absorpt_correction_T_max 0.9576
_exptl_absorpt_correction_T_min 0.9413
_exptl_absorpt_correction_type multi-scan
_exptl_absorpt_process_details
;
(<i>SADABS</i>; Bruker, 2008)
;
_exptl_crystal_colour colourless
_exptl_crystal_density_diffrn 1.234
_exptl_crystal_density_method 'not measured'
_exptl_crystal_description block
_exptl_crystal_F_000 816
_exptl_crystal_size_max 0.35
_exptl_crystal_size_mid 0.30
_exptl_crystal_size_min 0.25
_refine_diff_density_max 0.235
_refine_diff_density_min -0.269
_refine_ls_extinction_method none
_refine_ls_goodness_of_fit_ref 1.061
_refine_ls_hydrogen_treatment constr
_refine_ls_matrix_type full
_refine_ls_number_parameters 272
_refine_ls_number_reflns 3616
_refine_ls_number_restraints 107
_refine_ls_restrained_S_all 1.061
_refine_ls_R_factor_all 0.0470
_refine_ls_R_factor_gt 0.0407
_refine_ls_shift/su_max 0.000
_refine_ls_shift/su_mean 0.000
_refine_ls_structure_factor_coef Fsqd
_refine_ls_weighting_details 'calc w=1/[\s^2^(Fo^2^)+(0.0500P)^2^+1.0371P] where P=(Fo^2^+2Fc^2^)/3'
_refine_ls_weighting_scheme calc
_refine_ls_wR_factor_gt 0.1055
_refine_ls_wR_factor_ref 0.1109
_reflns_number_gt 3170
_reflns_number_total 3616
_reflns_threshold_expression I>2sigma(I)
_cod_data_source_file su5106sup1.cif
_cod_data_source_block I
_cod_original_sg_symbol_H-M 'P 21/n'
_cod_database_code 2240600
_cod_database_fobs_code 2240600

loop_
_symmetry_equiv_pos_as_xyz
'x, y, z'
'-x+1/2, y+1/2, -z+1/2'
'-x, -y, -z'
'x-1/2, -y-1/2, z-1/2'

loop_
_atom_site_type_symbol
_atom_site_label
_atom_site_fract_x
_atom_site_fract_y
_atom_site_fract_z
_atom_site_U_iso_or_equiv
_atom_site_adp_type
_atom_site_calc_flag
_atom_site_refinement_flags
_atom_site_occupancy
_atom_site_symmetry_multiplicity
_atom_site_disorder_assembly
_atom_site_disorder_group
C C1 0.64364(15) 0.4800(2) 0.14949(7) 0.0333(4) Uani d . 1 1 . .
C C2 0.60663(18) 0.4940(3) 0.20060(8) 0.0468(5) Uani d . 1 1 . .
H H2 0.5834 0.6015 0.2124 0.056 Uiso calc R 1 1 . .
C C3 0.6033(2) 0.3533(3) 0.23429(9) 0.0584(6) Uani d . 1 1 . .
H H3 0.5765 0.3660 0.2679 0.070 Uiso calc R 1 1 . .
C C4 0.6398(2) 0.1946(3) 0.21793(9) 0.0606(6) Uani d . 1 1 . .
H H4 0.6379 0.0994 0.2405 0.073 Uiso calc R 1 1 . .
C C5 0.67929(19) 0.1762(3) 0.16824(9) 0.0511(5) Uani d . 1 1 . .
H H5 0.7052 0.0687 0.1576 0.061 Uiso calc R 1 1 . .
C C6 0.68086(16) 0.3175(2) 0.13353(7) 0.0361(4) Uani d . 1 1 . .
C C7 0.70294(16) 0.4766(2) 0.03604(7) 0.0327(4) Uani d . 1 1 . .
H H7A 0.7507 0.4820 0.0060 0.039 Uiso calc R 1 1 . .
H H7B 0.6142 0.4775 0.0212 0.039 Uiso calc R 1 1 . .
C C8 0.73260(14) 0.6355(2) 0.07149(6) 0.0279(4) Uani d . 1 1 . .
C C9 0.64648(14) 0.6410(2) 0.11561(7) 0.0301(4) Uani d . 1 1 . .
H H9 0.6724 0.7380 0.1399 0.036 Uiso calc R 1 1 . .
C C10 0.42438(19) 0.7312(3) 0.11351(10) 0.0568(6) Uani d . 1 1 . .
H H10A 0.4083 0.6368 0.1364 0.085 Uiso calc R 1 1 . .
H H10B 0.3492 0.7573 0.0889 0.085 Uiso calc R 1 1 . .
H H10C 0.4495 0.8305 0.1354 0.085 Uiso calc R 1 1 . .
C C11 0.55213(17) 0.8256(2) 0.04721(8) 0.0399(4) Uani d . 1 1 . .
H H11A 0.5384 0.9360 0.0636 0.048 Uiso calc R 1 1 . .
H H11B 0.4980 0.8183 0.0125 0.048 Uiso calc R 1 1 . .
C C12 0.69127(16) 0.8060(2) 0.03967(7) 0.0324(4) Uani d . 1 1 . .
H H12 0.7370 0.9003 0.0600 0.039 Uiso calc R 1 1 . .
C C13 0.87070(15) 0.6497(2) 0.09487(7) 0.0347(4) Uani d . 1 1 . .
C C14 1.07866(18) 0.6040(4) 0.07703(11) 0.0687(7) Uani d . 1 1 . .
H H14A 1.1210 0.5552 0.0493 0.103 Uiso calc R 1 1 . .
H H14B 1.1034 0.5433 0.1105 0.103 Uiso calc R 1 1 . .
H H14C 1.1010 0.7234 0.0818 0.103 Uiso calc R 1 1 . .
C C15 0.72199(16) 0.8169(2) -0.01743(7) 0.0333(4) Uani d . 1 1 A .
C C16 0.64436(17) 0.7505(2) -0.06219(7) 0.0420(4) Uani d . 1 1 . .
H H16 0.5687 0.6984 -0.0575 0.050 Uiso calc R 1 1 . .
C C17 0.67758(19) 0.7603(3) -0.11355(8) 0.0486(5) Uani d . 1 1 A .
H H17 0.6232 0.7158 -0.1428 0.058 Uiso calc R 1 1 . .
C C18 0.7893(2) 0.8346(3) -0.12255(8) 0.0515(5) Uani d D 1 1 . .
C C19 0.8153(7) 0.8254(11) -0.1815(2) 0.0583(18) Uani d PDU 0.586(13) 1 A 1
H H19 0.7602 0.7432 -0.2035 0.070 Uiso calc PR 0.586(13) 1 A 1
C C20 0.8006(10) 1.0118(12) -0.2041(3) 0.102(3) Uani d PDU 0.586(13) 1 A 1
H H20A 0.7144 1.0475 -0.2061 0.153 Uiso calc PR 0.586(13) 1 A 1
H H20B 0.8248 1.0152 -0.2396 0.153 Uiso calc PR 0.586(13) 1 A 1
H H20C 0.8536 1.0882 -0.1805 0.153 Uiso calc PR 0.586(13) 1 A 1
C C21 0.9546(11) 0.7867(18) -0.1814(5) 0.091(3) Uani d PDU 0.586(13) 1 A 1
H H21A 0.9717 0.7809 -0.2181 0.137 Uiso calc PR 0.586(13) 1 A 1
H H21B 0.9752 0.6784 -0.1637 0.137 Uiso calc PR 0.586(13) 1 A 1
H H21C 1.0044 0.8765 -0.1624 0.137 Uiso calc PR 0.586(13) 1 A 1
C C19' 0.8449(11) 0.8718(19) -0.1752(3) 0.073(3) Uani d PDU 0.414(13) 1 A 2
H H19' 0.8974 0.9752 -0.1685 0.087 Uiso calc PR 0.414(13) 1 A 2
C C20' 0.7403(12) 0.915(2) -0.2199(4) 0.104(4) Uani d PDU 0.414(13) 1 A 2
H H20D 0.6884 1.0039 -0.2079 0.156 Uiso calc PR 0.414(13) 1 A 2
H H20E 0.6902 0.8143 -0.2295 0.156 Uiso calc PR 0.414(13) 1 A 2
H H20F 0.7753 0.9552 -0.2509 0.156 Uiso calc PR 0.414(13) 1 A 2
C C21' 0.9299(17) 0.728(2) -0.1893(8) 0.088(4) Uani d PDU 0.414(13) 1 A 2
H H21D 0.9944 0.7061 -0.1591 0.132 Uiso calc PR 0.414(13) 1 A 2
H H21E 0.9681 0.7605 -0.2203 0.132 Uiso calc PR 0.414(13) 1 A 2
H H21F 0.8810 0.6248 -0.1976 0.132 Uiso calc PR 0.414(13) 1 A 2
C C22 0.8668(2) 0.9020(3) -0.07806(9) 0.0568(6) Uani d . 1 1 A .
H H22 0.9427 0.9532 -0.0829 0.068 Uiso calc R 1 1 . .
C C23 0.83327(18) 0.8944(3) -0.02667(8) 0.0462(5) Uani d . 1 1 . .
H H23 0.8865 0.9422 0.0023 0.055 Uiso calc R 1 1 A .
N N1 0.52473(13) 0.68409(19) 0.08280(6) 0.0361(3) Uani d . 1 1 . .
O O1 0.90964(14) 0.7164(3) 0.13667(7) 0.0840(7) Uani d . 1 1 . .
O O2 0.94460(11) 0.5889(2) 0.06139(6) 0.0505(4) Uani d . 1 1 . .
S S1 0.73931(5) 0.27778(6) 0.07238(2) 0.04255(16) Uani d . 1 1 . .

loop_
_atom_site_aniso_label
_atom_site_aniso_U_11
_atom_site_aniso_U_22
_atom_site_aniso_U_33
_atom_site_aniso_U_12
_atom_site_aniso_U_13
_atom_site_aniso_U_23
C1 0.0291(8) 0.0381(9) 0.0328(9) -0.0026(7) 0.0045(7) 0.0019(7)
C2 0.0467(11) 0.0570(12) 0.0382(10) -0.0011(9) 0.0113(8) 0.0033(9)
C3 0.0558(12) 0.0821(17) 0.0382(11) -0.0046(12) 0.0099(9) 0.0161(11)
C4 0.0603(13) 0.0663(15) 0.0530(13) -0.0048(11) 0.0011(10) 0.0293(12)
C5 0.0538(12) 0.0402(11) 0.0565(13) -0.0005(9) -0.0007(10) 0.0140(9)
C6 0.0327(9) 0.0353(9) 0.0387(10) -0.0027(7) 0.0000(7) 0.0054(8)
C7 0.0379(9) 0.0283(8) 0.0321(9) -0.0001(7) 0.0060(7) -0.0029(7)
C8 0.0293(8) 0.0258(8) 0.0297(8) 0.0000(6) 0.0075(6) -0.0021(7)
C9 0.0293(8) 0.0287(8) 0.0336(9) -0.0008(7) 0.0087(7) -0.0037(7)
C10 0.0387(10) 0.0608(13) 0.0763(15) 0.0117(10) 0.0258(10) 0.0141(12)
C11 0.0406(10) 0.0338(9) 0.0469(11) 0.0094(8) 0.0122(8) 0.0075(8)
C12 0.0366(9) 0.0247(8) 0.0367(9) -0.0019(7) 0.0079(7) -0.0007(7)
C13 0.0316(9) 0.0373(9) 0.0362(10) -0.0008(7) 0.0086(7) -0.0024(8)
C14 0.0303(10) 0.0772(17) 0.1015(19) 0.0028(11) 0.0199(11) -0.0011(15)
C15 0.0360(9) 0.0279(8) 0.0361(9) -0.0006(7) 0.0055(7) 0.0050(7)
C16 0.0374(9) 0.0444(11) 0.0431(11) -0.0042(8) 0.0022(8) 0.0043(8)
C17 0.0507(11) 0.0549(12) 0.0377(11) 0.0014(10) -0.0015(9) 0.0009(9)
C18 0.0574(12) 0.0605(13) 0.0378(11) 0.0086(10) 0.0110(9) 0.0093(10)
C19 0.056(3) 0.082(4) 0.037(3) -0.016(3) 0.010(2) -0.003(2)
C20 0.128(6) 0.122(6) 0.063(4) 0.034(5) 0.039(4) 0.048(4)
C21 0.100(6) 0.128(8) 0.057(5) 0.017(5) 0.046(5) 0.013(5)
C19' 0.090(6) 0.088(6) 0.043(4) -0.009(5) 0.018(4) 0.001(4)
C20' 0.127(8) 0.132(9) 0.053(5) 0.016(6) 0.012(5) 0.031(5)
C21' 0.085(7) 0.122(10) 0.058(5) 0.015(7) 0.016(5) -0.012(6)
C22 0.0504(12) 0.0700(15) 0.0533(13) -0.0146(11) 0.0186(10) 0.0108(11)
C23 0.0446(10) 0.0521(12) 0.0418(11) -0.0145(9) 0.0059(8) 0.0025(9)
N1 0.0288(7) 0.0338(8) 0.0468(9) 0.0040(6) 0.0097(6) 0.0054(7)
O1 0.0382(8) 0.1496(19) 0.0630(10) -0.0111(9) 0.0038(7) -0.0553(12)
O2 0.0319(6) 0.0652(9) 0.0575(8) 0.0022(6) 0.0169(6) -0.0123(7)
S1 0.0551(3) 0.0263(2) 0.0470(3) 0.00570(19) 0.0104(2) -0.00152(19)

loop_
_atom_type_symbol
_atom_type_description
_atom_type_scat_dispersion_real
_atom_type_scat_dispersion_imag
_atom_type_scat_source
C C 0.0033 0.0016 'International Tables Vol C Tables 4.2.6.8 and 6.1.1.4'
H H 0.0000 0.0000 'International Tables Vol C Tables 4.2.6.8 and 6.1.1.4'
N N 0.0061 0.0033 'International Tables Vol C Tables 4.2.6.8 and 6.1.1.4'
O O 0.0106 0.0060 'International Tables Vol C Tables 4.2.6.8 and 6.1.1.4'
S S 0.1246 0.1234 'International Tables Vol C Tables 4.2.6.8 and 6.1.1.4'

loop_
_geom_angle_atom_site_label_1
_geom_angle_atom_site_label_2
_geom_angle_atom_site_label_3
_geom_angle
C2 C1 C6 117.55(17)
C2 C1 C9 118.63(16)
C6 C1 C9 123.77(15)
C3 C2 C1 122.1(2)
C3 C2 H2 119.0
C1 C2 H2 119.0
C4 C3 C2 119.6(2)
C4 C3 H3 120.2
C2 C3 H3 120.2
C3 C4 C5 120.0(2)
C3 C4 H4 120.0
C5 C4 H4 120.0
C4 C5 C6 120.7(2)
C4 C5 H5 119.7
C6 C5 H5 119.7
C1 C6 C5 120.03(18)
C1 C6 S1 123.93(13)
C5 C6 S1 115.96(15)
C8 C7 S1 112.92(11)
C8 C7 H7A 109.0
S1 C7 H7A 109.0
C8 C7 H7B 109.0
S1 C7 H7B 109.0
H7A C7 H7B 107.8
C13 C8 C7 113.01(13)
C13 C8 C9 112.32(13)
C7 C8 C9 109.95(13)
C13 C8 C12 108.71(13)
C7 C8 C12 111.61(13)
C9 C8 C12 100.59(12)
N1 C9 C1 114.12(13)
N1 C9 C8 100.71(13)
C1 C9 C8 116.20(13)
N1 C9 H9 108.5
C1 C9 H9 108.5
C8 C9 H9 108.5
N1 C10 H10A 109.5
N1 C10 H10B 109.5
H10A C10 H10B 109.5
N1 C10 H10C 109.5
H10A C10 H10C 109.5
H10B C10 H10C 109.5
N1 C11 C12 106.52(13)
N1 C11 H11A 110.4
C12 C11 H11A 110.4
N1 C11 H11B 110.4
C12 C11 H11B 110.4
H11A C11 H11B 108.6
C15 C12 C11 117.38(14)
C15 C12 C8 116.04(13)
C11 C12 C8 103.18(13)
C15 C12 H12 106.5
C11 C12 H12 106.5
C8 C12 H12 106.5
O1 C13 O2 123.11(16)
O1 C13 C8 124.68(16)
O2 C13 C8 112.07(14)
O2 C14 H14A 109.5
O2 C14 H14B 109.5
H14A C14 H14B 109.5
O2 C14 H14C 109.5
H14A C14 H14C 109.5
H14B C14 H14C 109.5
C23 C15 C16 117.15(16)
C23 C15 C12 119.62(15)
C16 C15 C12 123.22(15)
C17 C16 C15 121.20(17)
C17 C16 H16 119.4
C15 C16 H16 119.4
C18 C17 C16 121.59(18)
C18 C17 H17 119.2
C16 C17 H17 119.2
C17 C18 C22 117.43(18)
C17 C18 C19 114.9(3)
C22 C18 C19 127.6(3)
C17 C18 C19' 132.0(5)
C22 C18 C19' 110.4(5)
C19 C18 C19' 18.3(5)
C21 C19 C18 108.9(7)
C21 C19 C20 103.4(9)
C18 C19 C20 106.3(6)
C21 C19 H19 112.6
C18 C19 H19 112.6
C20 C19 H19 112.6
C19 C20 H20A 109.5
C19 C20 H20B 109.5
H20A C20 H20B 109.5
C19 C20 H20C 109.5
H20A C20 H20C 109.5
H20B C20 H20C 109.5
C19 C21 H21A 109.5
C19 C21 H21B 109.5
H21A C21 H21B 109.5
C19 C21 H21C 109.5
H21A C21 H21C 109.5
H21B C21 H21C 109.5
C20' C19' C21' 113.7(14)
C20' C19' C18 109.5(8)
C21' C19' C18 112.4(12)
C20' C19' H19' 107.0
C21' C19' H19' 107.0
C18 C19' H19' 107.0
C19' C20' H20D 109.5
C19' C20' H20E 109.5
H20D C20' H20E 109.5
C19' C20' H20F 109.5
H20D C20' H20F 109.5
H20E C20' H20F 109.5
C19' C21' H21D 109.5
C19' C21' H21E 109.5
H21D C21' H21E 109.5
C19' C21' H21F 109.5
H21D C21' H21F 109.5
H21E C21' H21F 109.5
C23 C22 C18 121.21(19)
C23 C22 H22 119.4
C18 C22 H22 119.4
C22 C23 C15 121.41(18)
C22 C23 H23 119.3
C15 C23 H23 119.3
C10 N1 C11 111.09(15)
C10 N1 C9 115.36(15)
C11 N1 C9 105.37(13)
C13 O2 C14 117.99(16)
C6 S1 C7 101.98(8)

loop_
_geom_bond_atom_site_label_1
_geom_bond_atom_site_label_2
_geom_bond_distance
C1 C2 1.394(2)
C1 C6 1.398(2)
C1 C9 1.510(2)
C2 C3 1.382(3)
C2 H2 0.9300
C3 C4 1.372(4)
C3 H3 0.9300
C4 C5 1.375(3)
C4 H4 0.9300
C5 C6 1.398(3)
C5 H5 0.9300
C6 S1 1.7599(19)
C7 C8 1.523(2)
C7 S1 1.8024(17)
C7 H7A 0.9700
C7 H7B 0.9700
C8 C13 1.515(2)
C8 C9 1.539(2)
C8 C12 1.572(2)
C9 N1 1.474(2)
C9 H9 0.9800
C10 N1 1.457(2)
C10 H10A 0.9600
C10 H10B 0.9600
C10 H10C 0.9600
C11 N1 1.468(2)
C11 C12 1.540(2)
C11 H11A 0.9700
C11 H11B 0.9700
C12 C15 1.511(2)
C12 H12 0.9800
C13 O1 1.184(2)
C13 O2 1.321(2)
C14 O2 1.439(2)
C14 H14A 0.9600
C14 H14B 0.9600
C14 H14C 0.9600
C15 C23 1.386(2)
C15 C16 1.390(2)
C16 C17 1.382(3)
C16 H16 0.9300
C17 C18 1.378(3)
C17 H17 0.9300
C18 C22 1.387(3)
C18 C19 1.539(5)
C18 C19' 1.546(7)
C19 C21 1.524(12)
C19 C20 1.551(11)
C19 H19 0.9800
C20 H20A 0.9600
C20 H20B 0.9600
C20 H20C 0.9600
C21 H21A 0.9600
C21 H21B 0.9600
C21 H21C 0.9600
C19' C20' 1.500(14)
C19' C21' 1.519(15)
C19' H19' 0.9800
C20' H20D 0.9600
C20' H20E 0.9600
C20' H20F 0.9600
C21' H21D 0.9600
C21' H21E 0.9600
C21' H21F 0.9600
C22 C23 1.383(3)
C22 H22 0.9300
C23 H23 0.9300

loop_
_geom_hbond_atom_site_label_D
_geom_hbond_atom_site_label_H
_geom_hbond_atom_site_label_A
_geom_hbond_site_symmetry_A
_geom_hbond_distance_DH
_geom_hbond_distance_HA
_geom_hbond_distance_DA
_geom_hbond_angle_DHA
C17 H17 Cg3 3_665 0.93 2.91 3.695(2) 143

loop_
_geom_torsion_atom_site_label_1
_geom_torsion_atom_site_label_2
_geom_torsion_atom_site_label_3
_geom_torsion_atom_site_label_4
_geom_torsion
C6 C1 C2 C3 -1.5(3)
C9 C1 C2 C3 -179.07(17)
C1 C2 C3 C4 1.4(3)
C2 C3 C4 C5 -0.1(3)
C3 C4 C5 C6 -1.0(3)
C2 C1 C6 C5 0.4(3)
C9 C1 C6 C5 177.81(16)
C2 C1 C6 S1 -176.06(13)
C9 C1 C6 S1 1.3(2)
C4 C5 C6 C1 0.8(3)
C4 C5 C6 S1 177.59(16)
S1 C7 C8 C13 61.01(16)
S1 C7 C8 C9 -65.37(15)
S1 C7 C8 C12 -176.10(11)
C2 C1 C9 N1 -86.08(19)
C6 C1 C9 N1 96.55(19)
C2 C1 C9 C8 157.34(15)
C6 C1 C9 C8 -20.0(2)
C13 C8 C9 N1 161.82(13)
C7 C8 C9 N1 -71.42(15)
C12 C8 C9 N1 46.38(14)
C13 C8 C9 C1 -74.36(18)
C7 C8 C9 C1 52.41(18)
C12 C8 C9 C1 170.21(13)
N1 C11 C12 C15 132.25(15)
N1 C11 C12 C8 3.27(17)
C13 C8 C12 C15 81.94(17)
C7 C8 C12 C15 -43.37(18)
C9 C8 C12 C15 -159.95(14)
C13 C8 C12 C11 -148.26(14)
C7 C8 C12 C11 86.43(16)
C9 C8 C12 C11 -30.15(15)
C7 C8 C13 O1 -150.6(2)
C9 C8 C13 O1 -25.5(3)
C12 C8 C13 O1 84.9(2)
C7 C8 C13 O2 33.7(2)
C9 C8 C13 O2 158.85(15)
C12 C8 C13 O2 -90.74(17)
C11 C12 C15 C23 144.07(17)
C8 C12 C15 C23 -93.3(2)
C11 C12 C15 C16 -36.9(2)
C8 C12 C15 C16 85.7(2)
C23 C15 C16 C17 0.5(3)
C12 C15 C16 C17 -178.64(17)
C15 C16 C17 C18 0.7(3)
C16 C17 C18 C22 -1.0(3)
C16 C17 C18 C19 176.5(4)
C16 C17 C18 C19' -175.7(7)
C17 C18 C19 C21 -140.0(8)
C22 C18 C19 C21 37.2(10)
C19' C18 C19 C21 58(2)
C17 C18 C19 C20 109.2(7)
C22 C18 C19 C20 -73.6(8)
C19' C18 C19 C20 -52(2)
C17 C18 C19' C20' 33.7(16)
C22 C18 C19' C20' -141.3(12)
C19 C18 C19' C20' 57(2)
C17 C18 C19' C21' -93.5(12)
C22 C18 C19' C21' 91.4(13)
C19 C18 C19' C21' -71(2)
C17 C18 C22 C23 0.2(3)
C19 C18 C22 C23 -177.0(4)
C19' C18 C22 C23 176.0(6)
C18 C22 C23 C15 1.0(3)
C16 C15 C23 C22 -1.3(3)
C12 C15 C23 C22 177.85(19)
C12 C11 N1 C10 152.28(16)
C12 C11 N1 C9 26.68(18)
C1 C9 N1 C10 65.7(2)
C8 C9 N1 C10 -169.06(15)
C1 C9 N1 C11 -171.39(14)
C8 C9 N1 C11 -46.15(16)
O1 C13 O2 C14 0.5(3)
C8 C13 O2 C14 176.23(17)
C1 C6 S1 C7 -11.94(17)
C5 C6 S1 C7 171.45(14)
C8 C7 S1 C6 43.36(13)
